data_9011228
loop_
_publ_author_name
'Baur, W. H.'
'Ohta, T.'

_publ_section_title
;The Si5O16 pentamer in zunyite refined and empirical relations for individual
 silicon-oxygen bonds Locality: Quartzsite, Arizona, USA
;
_journal_name_full 'Acta Crystallographica, Section B'
_journal_page_first 390
_journal_page_last 401
_journal_paper_doi 10.1107/S0567740882003057
_journal_volume 38
_journal_year 1982
_chemical_compound_source 'Quartzsite, Arizona, USA'
_chemical_formula_sum 'Al13 Cl F4 H14 O34 Si5'
_chemical_name_mineral Zunyite
_space_group_IT_number 216
_symmetry_space_group_name_Hall 'F -4 2 3'
_symmetry_space_group_name_H-M 'F -4 3 m'
_cell_angle_alpha 90
_cell_angle_beta 90
_cell_angle_gamma 90
_cell_length_a 13.8654
_cell_length_b 13.8654
_cell_length_c 13.8654
_cell_formula_units_Z 4
_cell_volume 2665.614
_database_code_amcsd 0009752
_exptl_crystal_density_diffrn 2.892
_cod_original_formula_sum 'Si5 Al13 O34 F4 Cl H14'
_cod_database_code 9011228

loop_
_space_group_symop_operation_xyz
x,y,z
x,1/2+y,1/2+z
1/2+x,y,1/2+z
1/2+x,1/2+y,z
-z,x,-y
-z,1/2+x,1/2-y
1/2-z,x,1/2-y
1/2-z,1/2+x,-y
-y,z,-x
-y,1/2+z,1/2-x
1/2-y,z,1/2-x
1/2-y,1/2+z,-x
-x,y,-z
-x,1/2+y,1/2-z
1/2-x,y,1/2-z
1/2-x,1/2+y,-z
x,-z,-y
x,1/2-z,1/2-y
1/2+x,-z,1/2-y
1/2+x,1/2-z,-y
z,-y,-x
z,1/2-y,1/2-x
1/2+z,-y,1/2-x
1/2+z,1/2-y,-x
y,-x,-z
y,1/2-x,1/2-z
1/2+y,-x,1/2-z
1/2+y,1/2-x,-z
x,z,y
x,1/2+z,1/2+y
1/2+x,z,1/2+y
1/2+x,1/2+z,y
z,y,x
z,1/2+y,1/2+x
1/2+z,y,1/2+x
1/2+z,1/2+y,x
y,x,z
y,1/2+x,1/2+z
1/2+y,x,1/2+z
1/2+y,1/2+x,z
-z,-x,y
-z,1/2-x,1/2+y
1/2-z,-x,1/2+y
1/2-z,1/2-x,y
-y,-z,x
-y,1/2-z,1/2+x
1/2-y,-z,1/2+x
1/2-y,1/2-z,x
-x,-y,z
-x,1/2-y,1/2+z
1/2-x,-y,1/2+z
1/2-x,1/2-y,z
z,-x,-y
z,1/2-x,1/2-y
1/2+z,-x,1/2-y
1/2+z,1/2-x,-y
y,-z,-x
y,1/2-z,1/2-x
1/2+y,-z,1/2-x
1/2+y,1/2-z,-x
x,-y,-z
x,1/2-y,1/2-z
1/2+x,-y,1/2-z
1/2+x,1/2-y,-z
-x,z,-y
-x,1/2+z,1/2-y
1/2-x,z,1/2-y
1/2-x,1/2+z,-y
-z,y,-x
-z,1/2+y,1/2-x
1/2-z,y,1/2-x
1/2-z,1/2+y,-x
-y,x,-z
-y,1/2+x,1/2-z
1/2-y,x,1/2-z
1/2-y,1/2+x,-z
-x,-z,y
-x,1/2-z,1/2+y
1/2-x,-z,1/2+y
1/2-x,1/2-z,y
-z,-y,x
-z,1/2-y,1/2+x
1/2-z,-y,1/2+x
1/2-z,1/2-y,x
-y,-x,z
-y,1/2-x,1/2+z
1/2-y,-x,1/2+z
1/2-y,1/2-x,z
z,x,y
z,1/2+x,1/2+y
1/2+z,x,1/2+y
1/2+z,1/2+x,y
y,z,x
y,1/2+z,1/2+x
1/2+y,z,1/2+x
1/2+y,1/2+z,x

loop_
_atom_site_label
_atom_site_fract_x
_atom_site_fract_y
_atom_site_fract_z
_atom_site_occupancy
_atom_site_U_iso_or_equiv
Si1 0.25000 0.25000 0.25000 1.00000 0.00393
Si2 0.11430 0.11430 0.11430 1.00000 0.00329
Al1 0.75000 0.75000 0.75000 1.00000 0.00317
Al2 0.08556 0.08556 0.76670 1.00000 0.00443
O1 0.82478 0.82478 0.82478 1.00000 0.00443
O2 0.18243 0.18243 0.18243 1.00000 0.01127
O3 0.27949 0.00000 0.00000 1.00000 0.00836
O4 0.17870 0.17870 0.54601 0.66667 0.00798
F4 0.17870 0.17870 0.54601 0.33333 0.00798
O5 0.13834 0.13834 0.00152 1.00000 0.00557
Cl 0.50000 0.50000 0.50000 1.00000 0.00975
H1a 0.22800 0.22800 0.53000 0.33333 0.16465
H1b 0.19000 0.19000 0.48000 0.33333 0.16465
H2 0.33600 0.00000 0.00000 1.00000 0.02406

loop_
_cod_related_entry_id
_cod_related_entry_database
_cod_related_entry_code
1 AMCSD 0009752
